data_2105248
loop_
_publ_author_name
'Briggs, Naomi E. B.'
'Kennedy, Alan R.'
'Morrison, Catriona A.'

_publ_section_title
;
 42 salt forms of tyramine: structural comparison and the occurrence of
 hydrate formation
;
_journal_issue 4
_journal_name_full 'Acta Crystallographica Section B'
_journal_page_first 453
_journal_page_last 464
_journal_paper_doi 10.1107/S0108768112026456
_journal_volume 68
_journal_year 2012
_chemical_formula_sum 'C16 H19 N O4'
_chemical_formula_weight 289.32
_space_group_IT_number 2
_symmetry_cell_setting triclinic
_symmetry_space_group_name_Hall '-P 1'
_symmetry_space_group_name_H-M 'P -1'
_atom_sites_solution_hydrogens geom
_atom_sites_solution_primary direct
_atom_sites_solution_secondary difmap
_audit_creation_method SHELXL-97
_cell_angle_alpha 91.239(4)
_cell_angle_beta 99.455(4)
_cell_angle_gamma 96.794(4)
_cell_formula_units_Z 2
_cell_length_a 6.4446(3)
_cell_length_b 10.1143(5)
_cell_length_c 12.2128(6)
_cell_measurement_reflns_used 2005
_cell_measurement_temperature 123(2)
_cell_measurement_theta_max 28.9624
_cell_measurement_theta_min 2.5805
_cell_volume 779.05(7)
_computing_structure_refinement 'SHELXL-97 (Sheldrick, 1997)'
_diffrn_ambient_temperature 123(2)
_diffrn_measured_fraction_theta_full 0.986
_diffrn_measured_fraction_theta_max 0.986
_diffrn_measurement_device_type 'Oxford Diffraction Gemini S'
_diffrn_measurement_method 'omega scans'
_diffrn_radiation_monochromator graphite
_diffrn_radiation_source 'fine-focus sealed tube'
_diffrn_radiation_type MoK\a
_diffrn_radiation_wavelength 0.71073
_diffrn_reflns_av_R_equivalents 0.0482
_diffrn_reflns_av_sigmaI/netI 0.1095
_diffrn_reflns_limit_h_max 7
_diffrn_reflns_limit_h_min -7
_diffrn_reflns_limit_k_max 12
_diffrn_reflns_limit_k_min -12
_diffrn_reflns_limit_l_max 15
_diffrn_reflns_limit_l_min -15
_diffrn_reflns_number 6857
_diffrn_reflns_theta_full 25.99
_diffrn_reflns_theta_max 25.99
_diffrn_reflns_theta_min 2.59
_exptl_absorpt_coefficient_mu 0.089
_exptl_absorpt_correction_T_max 1.00000
_exptl_absorpt_correction_T_min 0.92039
_exptl_absorpt_correction_type multi-scan
_exptl_absorpt_process_details
;
CrysAlisPro, Oxford Diffraction Ltd.,
Version 1.171.33.34d (release 27-02-2009 CrysAlis171 .NET)
(compiled Feb 27 2009,15:38:38)
Empirical absorption correction using spherical harmonics,
 implemented in SCALE3 ABSPACK scaling algorithm.
;
_exptl_crystal_colour colourless
_exptl_crystal_density_diffrn 1.233
_exptl_crystal_density_method 'not measured'
_exptl_crystal_description plate
_exptl_crystal_F_000 308
_exptl_crystal_size_max 0.20
_exptl_crystal_size_mid 0.15
_exptl_crystal_size_min 0.02
_refine_diff_density_max 0.609
_refine_diff_density_min -0.238
_refine_ls_extinction_method none
_refine_ls_goodness_of_fit_ref 0.939
_refine_ls_hydrogen_treatment mixed
_refine_ls_matrix_type full
_refine_ls_number_parameters 197
_refine_ls_number_reflns 3009
_refine_ls_number_restraints 0
_refine_ls_restrained_S_all 0.939
_refine_ls_R_factor_all 0.1297
_refine_ls_R_factor_gt 0.0567
_refine_ls_shift/su_max 0.000
_refine_ls_shift/su_mean 0.000
_refine_ls_structure_factor_coef Fsqd
_refine_ls_weighting_details 'calc w=1/[\s^2^(Fo^2^)+(0.0603P)^2^+0.0000P] where P=(Fo^2^+2Fc^2^)/3'
_refine_ls_weighting_scheme calc
_refine_ls_wR_factor_gt 0.1154
_refine_ls_wR_factor_ref 0.1336
_reflns_number_gt 1649
_reflns_number_total 3009
_reflns_threshold_expression I>2/s(I)
_cod_data_source_file ry5045.cif
_cod_data_source_block tyrmd
_cod_original_sg_symbol_H-M P-1
_cod_database_code 2105248

loop_
_symmetry_equiv_pos_as_xyz
'x, y, z'
'-x, -y, -z'

loop_
_atom_site_type_symbol
_atom_site_label
_atom_site_fract_x
_atom_site_fract_y
_atom_site_fract_z
_atom_site_U_iso_or_equiv
_atom_site_adp_type
_atom_site_calc_flag
_atom_site_refinement_flags
_atom_site_occupancy
_atom_site_symmetry_multiplicity
O O1 0.3272(3) 1.29060(18) 0.29406(18) 0.0340(5) Uani d . 1 1
O O2 -0.3838(3) 0.51748(19) 0.33308(18) 0.0362(5) Uani d . 1 1
H H2H -0.4676 0.4467 0.3195 0.054 Uiso calc R 1 1
O O3 -0.2819(3) 0.49522(19) 0.12743(16) 0.0322(5) Uani d . 1 1
O O4 0.0012(3) 0.39637(17) 0.18772(17) 0.0300(5) Uani d . 1 1
N N1 0.3072(3) 0.5567(2) 0.09612(19) 0.0248(6) Uani d . 1 1
H H1N 0.2853 0.5496 0.0206 0.037 Uiso calc R 1 1
H H2N 0.2123 0.4967 0.1222 0.037 Uiso calc R 1 1
H H3N 0.4412 0.5400 0.1234 0.037 Uiso calc R 1 1
C C1 0.4014(4) 0.9357(3) 0.1320(2) 0.0271(7) Uani d . 1 1
C C2 0.2090(4) 0.9871(3) 0.1153(3) 0.0370(8) Uani d . 1 1
H H2 0.0924 0.9394 0.0670 0.044 Uiso calc R 1 1
C C3 0.1810(4) 1.1056(3) 0.1668(3) 0.0335(8) Uani d . 1 1
H H3 0.0476 1.1387 0.1532 0.040 Uiso calc R 1 1
C C4 0.3492(4) 1.1750(3) 0.2379(2) 0.0271(7) Uani d . 1 1
C C5 0.5427(4) 1.1272(3) 0.2553(3) 0.0321(8) Uani d . 1 1
H H5 0.6591 1.1755 0.3033 0.039 Uiso calc R 1 1
C C6 0.5678(4) 1.0086(3) 0.2028(3) 0.0313(8) Uani d . 1 1
H H6 0.7021 0.9766 0.2156 0.038 Uiso calc R 1 1
C C7 0.4191(4) 0.7996(3) 0.0829(2) 0.0299(7) Uani d . 1 1
H H7A 0.5683 0.7809 0.0989 0.036 Uiso calc R 1 1
H H7B 0.3750 0.7977 0.0012 0.036 Uiso calc R 1 1
C C8 0.2787(4) 0.6940(3) 0.1325(3) 0.0299(7) Uani d . 1 1
H H8A 0.3127 0.7034 0.2146 0.036 Uiso calc R 1 1
H H8B 0.1286 0.7082 0.1099 0.036 Uiso calc R 1 1
C C9 -0.0248(4) 0.6148(3) 0.3652(2) 0.0250(7) Uani d . 1 1
C C10 -0.0953(5) 0.7400(3) 0.3544(3) 0.0386(8) Uani d . 1 1
H H10 -0.2392 0.7469 0.3245 0.046 Uiso calc R 1 1
C C11 0.0446(5) 0.8545(3) 0.3875(3) 0.0507(10) Uani d . 1 1
H H11 -0.0036 0.9395 0.3789 0.061 Uiso calc R 1 1
C C12 0.2521(5) 0.8458(4) 0.4324(3) 0.0505(10) Uani d . 1 1
H H12 0.3466 0.9245 0.4552 0.061 Uiso calc R 1 1
C C13 0.3229(5) 0.7233(3) 0.4443(3) 0.0407(9) Uani d . 1 1
H H13 0.4664 0.7173 0.4754 0.049 Uiso calc R 1 1
C C14 0.1851(4) 0.6082(3) 0.4109(2) 0.0300(7) Uani d . 1 1
H H14 0.2352 0.5238 0.4196 0.036 Uiso calc R 1 1
C C15 -0.1729(4) 0.4912(3) 0.3240(2) 0.0265(7) Uani d . 1 1
H H15 -0.1351 0.4157 0.3718 0.032 Uiso calc R 1 1
C C16 -0.1513(4) 0.4566(2) 0.2041(2) 0.0227(6) Uani d . 1 1
H H1H 0.208(5) 1.322(3) 0.265(3) 0.067(12) Uiso d . 1 1

loop_
_atom_site_aniso_label
_atom_site_aniso_U_11
_atom_site_aniso_U_22
_atom_site_aniso_U_33
_atom_site_aniso_U_12
_atom_site_aniso_U_13
_atom_site_aniso_U_23
O1 0.0306(12) 0.0245(11) 0.0435(14) 0.0078(9) -0.0064(10) -0.0059(10)
O2 0.0294(11) 0.0354(12) 0.0450(14) 0.0037(9) 0.0109(10) -0.0039(11)
O3 0.0287(10) 0.0428(12) 0.0260(12) 0.0146(9) 0.0003(9) -0.0014(10)
O4 0.0220(10) 0.0263(11) 0.0440(14) 0.0113(8) 0.0065(9) -0.0015(10)
N1 0.0243(12) 0.0277(12) 0.0236(14) 0.0081(10) 0.0042(10) 0.0008(11)
C1 0.0301(16) 0.0222(15) 0.0301(18) 0.0077(12) 0.0048(13) 0.0039(14)
C2 0.0351(17) 0.0302(17) 0.041(2) 0.0062(14) -0.0087(15) -0.0067(15)
C3 0.0268(16) 0.0281(17) 0.043(2) 0.0116(13) -0.0067(14) -0.0011(15)
C4 0.0292(15) 0.0205(15) 0.0308(19) 0.0041(12) 0.0015(13) 0.0014(14)
C5 0.0252(15) 0.0237(15) 0.043(2) 0.0008(13) -0.0063(14) 0.0007(15)
C6 0.0204(14) 0.0275(16) 0.046(2) 0.0047(12) 0.0048(13) 0.0056(16)
C7 0.0346(16) 0.0295(16) 0.0273(18) 0.0088(13) 0.0067(13) 0.0026(14)
C8 0.0344(16) 0.0244(15) 0.0336(18) 0.0090(12) 0.0100(14) -0.0010(14)
C9 0.0238(14) 0.0317(16) 0.0180(16) 0.0006(12) 0.0020(12) -0.0011(13)
C10 0.0372(17) 0.0407(19) 0.034(2) 0.0038(15) -0.0028(14) -0.0028(16)
C11 0.063(2) 0.0357(19) 0.048(2) 0.0037(17) -0.0024(19) -0.0080(17)
C12 0.060(2) 0.046(2) 0.037(2) -0.0136(18) -0.0021(18) -0.0065(18)
C13 0.0294(16) 0.062(2) 0.0262(18) -0.0084(16) 0.0022(14) -0.0030(18)
C14 0.0286(15) 0.0412(18) 0.0198(16) 0.0049(13) 0.0032(12) -0.0020(14)
C15 0.0225(14) 0.0324(16) 0.0245(17) 0.0050(12) 0.0026(12) 0.0015(14)
C16 0.0218(14) 0.0178(14) 0.0271(17) 0.0007(12) 0.0014(12) -0.0005(13)

loop_
_atom_type_symbol
_atom_type_description
_atom_type_scat_dispersion_real
_atom_type_scat_dispersion_imag
_atom_type_scat_source
O O 0.0106 0.0060 'International Tables Vol C Tables 4.2.6.8 and 6.1.1.4'
N N 0.0061 0.0033 'International Tables Vol C Tables 4.2.6.8 and 6.1.1.4'
C C 0.0033 0.0016 'International Tables Vol C Tables 4.2.6.8 and 6.1.1.4'
H H 0.0000 0.0000 'International Tables Vol C Tables 4.2.6.8 and 6.1.1.4'

loop_
_geom_angle_atom_site_label_1
_geom_angle_atom_site_label_2
_geom_angle_atom_site_label_3
_geom_angle
C4 O1 H1H 111(2)
C15 O2 H2H 109.5
C8 N1 H1N 109.5
C8 N1 H2N 109.5
H1N N1 H2N 109.5
C8 N1 H3N 109.5
H1N N1 H3N 109.5
H2N N1 H3N 109.5
C6 C1 C2 117.0(3)
C6 C1 C7 122.3(3)
C2 C1 C7 120.4(2)
C3 C2 C1 122.3(3)
C3 C2 H2 118.9
C1 C2 H2 118.9
C4 C3 C2 119.3(3)
C4 C3 H3 120.4
C2 C3 H3 120.4
C5 C4 O1 118.7(2)
C5 C4 C3 119.8(3)
O1 C4 C3 121.4(3)
C4 C5 C6 120.1(3)
C4 C5 H5 120.0
C6 C5 H5 120.0
C1 C6 C5 121.5(3)
C1 C6 H6 119.2
C5 C6 H6 119.2
C1 C7 C8 109.6(2)
C1 C7 H7A 109.7
C8 C7 H7A 109.7
C1 C7 H7B 109.7
C8 C7 H7B 109.7
H7A C7 H7B 108.2
N1 C8 C7 111.9(2)
N1 C8 H8A 109.2
C7 C8 H8A 109.2
N1 C8 H8B 109.2
C7 C8 H8B 109.2
H8A C8 H8B 107.9
C14 C9 C10 118.5(3)
C14 C9 C15 121.3(3)
C10 C9 C15 120.2(2)
C11 C10 C9 120.1(3)
C11 C10 H10 120.0
C9 C10 H10 120.0
C12 C11 C10 120.5(3)
C12 C11 H11 119.7
C10 C11 H11 119.7
C13 C12 C11 120.0(3)
C13 C12 H12 120.0
C11 C12 H12 120.0
C12 C13 C14 120.1(3)
C12 C13 H13 120.0
C14 C13 H13 120.0
C9 C14 C13 120.8(3)
C9 C14 H14 119.6
C13 C14 H14 119.6
O2 C15 C9 107.5(2)
O2 C15 C16 112.1(2)
C9 C15 C16 109.3(2)
O2 C15 H15 109.3
C9 C15 H15 109.3
C16 C15 H15 109.3
O3 C16 O4 123.5(3)
O3 C16 C15 118.0(2)
O4 C16 C15 118.4(2)

loop_
_geom_bond_atom_site_label_1
_geom_bond_atom_site_label_2
_geom_bond_distance
O1 C4 1.376(3)
O1 H1H 0.89(3)
O2 C15 1.437(3)
O2 H2H 0.8400
O3 C16 1.254(3)
O4 C16 1.256(3)
N1 C8 1.490(3)
N1 H1N 0.9100
N1 H2N 0.9100
N1 H3N 0.9100
C1 C6 1.387(4)
C1 C2 1.387(4)
C1 C7 1.514(4)
C2 C3 1.385(4)
C2 H2 0.9500
C3 C4 1.381(4)
C3 H3 0.9500
C4 C5 1.376(4)
C5 C6 1.387(4)
C5 H5 0.9500
C6 H6 0.9500
C7 C8 1.519(4)
C7 H7A 0.9900
C7 H7B 0.9900
C8 H8A 0.9900
C8 H8B 0.9900
C9 C14 1.386(3)
C9 C10 1.397(4)
C9 C15 1.503(4)
C10 C11 1.389(4)
C10 H10 0.9500
C11 C12 1.373(4)
C11 H11 0.9500
C12 C13 1.373(5)
C12 H12 0.9500
C13 C14 1.388(4)
C13 H13 0.9500
C14 H14 0.9500
C15 C16 1.530(4)
C15 H15 1.0000

loop_
_geom_torsion_atom_site_label_1
_geom_torsion_atom_site_label_2
_geom_torsion_atom_site_label_3
_geom_torsion_atom_site_label_4
_geom_torsion
C6 C1 C2 C3 -0.3(5)
C7 C1 C2 C3 174.1(3)
C1 C2 C3 C4 -0.5(5)
C2 C3 C4 C5 1.1(4)
C2 C3 C4 O1 -177.6(3)
O1 C4 C5 C6 177.8(3)
C3 C4 C5 C6 -0.9(4)
C2 C1 C6 C5 0.5(4)
C7 C1 C6 C5 -173.8(3)
C4 C5 C6 C1 0.1(5)
C6 C1 C7 C8 111.3(3)
C2 C1 C7 C8 -62.8(3)
C1 C7 C8 N1 -174.0(2)
C14 C9 C10 C11 1.1(5)
C15 C9 C10 C11 -176.7(3)
C9 C10 C11 C12 -1.0(5)
C10 C11 C12 C13 0.4(5)
C11 C12 C13 C14 0.0(5)
C10 C9 C14 C13 -0.7(4)
C15 C9 C14 C13 177.2(3)
C12 C13 C14 C9 0.1(5)
C14 C9 C15 O2 152.5(2)
C10 C9 C15 O2 -29.7(4)
C14 C9 C15 C16 -85.6(3)
C10 C9 C15 C16 92.2(3)
O2 C15 C16 O3 22.6(3)
C9 C15 C16 O3 -96.5(3)
O2 C15 C16 O4 -160.4(2)
C9 C15 C16 O4 80.5(3)
